data_7025059
loop_
_publ_author_name
'Chmel, Nikola Paul'
'Howson, Suzanne E.'
'Allan, Laura E. N.'
'Barker, James'
'Clarkson, Guy J.'
'Turner, Scott S.'
'Scott, Peter'

_publ_section_title
;
 Organic-soluble optically pure anionic metal complexes
 PPh4[M(III)(S,S-EDDS)].2H2O (M = Fe, Co, Cr).
;
_journal_issue 11
_journal_name_full 'Dalton transactions (Cambridge, England : 2003)'
_journal_page_first 2919
_journal_page_last 2927
_journal_paper_doi 10.1039/b924787d
_journal_volume 39
_journal_year 2010
_chemical_absolute_configuration rmad
_chemical_formula_sum 'C34 H36 Fe N2 O10 P'
_chemical_formula_weight 719.47
_chemical_name_systematic
;
?
;
_space_group_IT_number 18
_symmetry_cell_setting orthorhombic
_symmetry_space_group_name_Hall 'P 2 2ab'
_symmetry_space_group_name_H-M 'P 21 21 2'
_atom_sites_solution_hydrogens geom
_atom_sites_solution_primary direct
_atom_sites_solution_secondary difmap
_audit_creation_method SHELXL-97
_cell_angle_alpha 90.00
_cell_angle_beta 90.00
_cell_angle_gamma 90.00
_cell_formula_units_Z 2
_cell_length_a 12.8761(3)
_cell_length_b 17.2456(4)
_cell_length_c 7.4186(2)
_cell_measurement_reflns_used 4616
_cell_measurement_temperature 293(2)
_cell_measurement_theta_max 29.13
_cell_measurement_theta_min 2.98
_cell_volume 1647.35(7)
_computing_cell_refinement 'CrysAlis RED, Oxford Diffraction Ltd'
_computing_data_collection 'CrysAlis CCD, Oxford Diffraction Ltd'
_computing_data_reduction 'CrysAlis RED, Oxford Diffraction Ltd'
_computing_molecular_graphics 'SHELXTL (Sheldrick, 1997)'
_computing_publication_material 'SHELXTL (Sheldrick, 1997)'
_computing_structure_refinement 'SHELXL-97 (Sheldrick, 1997)'
_computing_structure_solution 'SHELXS-97 (Sheldrick, 1990)'
_diffrn_ambient_temperature 293(2)
_diffrn_detector_area_resol_mean 10.2833
_diffrn_measured_fraction_theta_full 0.994
_diffrn_measured_fraction_theta_max 0.917
_diffrn_measurement_device_type 'Oxford Diffraction Gemini R'
_diffrn_measurement_method '\f & \w scans'
_diffrn_radiation_monochromator graphite
_diffrn_radiation_source 'Enhance (Mo) X-ray Source'
_diffrn_radiation_type MoK\a
_diffrn_radiation_wavelength 0.71073
_diffrn_reflns_av_R_equivalents 0.0293
_diffrn_reflns_av_sigmaI/netI 0.0513
_diffrn_reflns_limit_h_max 14
_diffrn_reflns_limit_h_min -16
_diffrn_reflns_limit_k_max 20
_diffrn_reflns_limit_k_min -23
_diffrn_reflns_limit_l_max 8
_diffrn_reflns_limit_l_min -9
_diffrn_reflns_number 9632
_diffrn_reflns_theta_full 27.00
_diffrn_reflns_theta_max 29.21
_diffrn_reflns_theta_min 2.99
_diffrn_standards_decay_% nil
_exptl_absorpt_coefficient_mu 0.568
_exptl_absorpt_correction_T_max 1.000
_exptl_absorpt_correction_T_min 0.728
_exptl_absorpt_correction_type multi-scan
_exptl_absorpt_process_details 'ABSPACK(CrysAlis, Oxford Diffraction)'
_exptl_crystal_colour orange
_exptl_crystal_density_diffrn 1.450
_exptl_crystal_density_method 'not measured'
_exptl_crystal_description block
_exptl_crystal_F_000 750
_exptl_crystal_size_max 0.40
_exptl_crystal_size_mid 0.30
_exptl_crystal_size_min 0.30
_refine_diff_density_max 0.366
_refine_diff_density_min -0.213
_refine_diff_density_rms 0.039
_refine_ls_abs_structure_details 'Flack H D (1983), Acta Cryst. A39, 876-881, 1500 Friedel pairs'
_refine_ls_abs_structure_Flack 0.011(14)
_refine_ls_extinction_method none
_refine_ls_goodness_of_fit_ref 0.924
_refine_ls_hydrogen_treatment mixed
_refine_ls_matrix_type full
_refine_ls_number_parameters 227
_refine_ls_number_reflns 3843
_refine_ls_number_restraints 1
_refine_ls_restrained_S_all 0.925
_refine_ls_R_factor_all 0.0529
_refine_ls_R_factor_gt 0.0331
_refine_ls_shift/su_max 0.000
_refine_ls_shift/su_mean 0.000
_refine_ls_structure_factor_coef Fsqd
_refine_ls_weighting_details 'calc w=1/[\s^2^(Fo^2^)+(0.0341P)^2^+0.0000P] where P=(Fo^2^+2Fc^2^)/3'
_refine_ls_weighting_scheme calc
_refine_ls_wR_factor_gt 0.0649
_refine_ls_wR_factor_ref 0.0679
_reflns_number_gt 2853
_reflns_number_total 3843
_reflns_threshold_expression >2sigma(I)
_cod_data_source_file b924787d.txt
_cod_data_source_block nc4
_cod_original_sg_symbol_H-M P2(1)2(1)2
_cod_database_code 7025059

loop_
_symmetry_equiv_pos_as_xyz
'x, y, z'
'-x, -y, z'
'x+1/2, -y+1/2, -z'
'-x+1/2, y+1/2, -z'

loop_
_atom_site_label
_atom_site_type_symbol
_atom_site_fract_x
_atom_site_fract_y
_atom_site_fract_z
_atom_site_U_iso_or_equiv
_atom_site_adp_type
_atom_site_occupancy
_atom_site_symmetry_multiplicity
_atom_site_calc_flag
_atom_site_refinement_flags
Fe1 Fe 0.5000 0.5000 0.16973(5) 0.03401(11) Uani 1 2 d S
O1 O 0.54619(12) 0.41857(8) 0.3323(2) 0.0501(4) Uani 1 1 d .
C1 C 0.55393(16) 0.34437(13) 0.3183(3) 0.0426(5) Uani 1 1 d .
O2 O 0.59159(16) 0.30448(10) 0.4356(2) 0.0695(5) Uani 1 1 d .
C2 C 0.51827(18) 0.30490(11) 0.1462(3) 0.0474(6) Uani 1 1 d .
H2A H 0.4756 0.2609 0.1800 0.057 Uiso 1 1 calc R
H2B H 0.5793 0.2845 0.0860 0.057 Uiso 1 1 calc R
C3 C 0.45761(16) 0.35273(12) 0.0096(3) 0.0408(5) Uani 1 1 d .
H3A H 0.4407 0.3204 -0.0950 0.049 Uiso 1 1 calc R
C4 C 0.35696(18) 0.38236(14) 0.0964(3) 0.0437(5) Uani 1 1 d U
O3 O 0.35770(11) 0.45426(9) 0.1435(2) 0.0448(4) Uani 1 1 d U
O4 O 0.28517(13) 0.33699(10) 0.1217(2) 0.0612(5) Uani 1 1 d .
N1 N 0.51953(14) 0.41998(10) -0.0493(2) 0.0365(4) Uani 1 1 d .
H1 H 0.5797(19) 0.4048(14) -0.069(3) 0.055 Uiso 1 1 d .
C5 C 0.48225(18) 0.45852(12) -0.2157(3) 0.0444(6) Uani 1 1 d .
H5A H 0.4070 0.4564 -0.2209 0.053 Uiso 1 1 calc R
H5B H 0.5096 0.4320 -0.3207 0.053 Uiso 1 1 calc R
P1 P 0.5000 0.0000 0.06510(9) 0.03144(16) Uani 1 2 d S
C6 C 0.39651(15) -0.03057(12) 0.2102(3) 0.0354(5) Uani 1 1 d .
C7 C 0.35697(19) 0.02121(14) 0.3359(4) 0.0592(7) Uani 1 1 d .
H7A H 0.3807 0.0721 0.3380 0.071 Uiso 1 1 calc R
C8 C 0.28286(19) -0.0025(2) 0.4574(3) 0.0641(7) Uani 1 1 d .
H8A H 0.2554 0.0325 0.5400 0.077 Uiso 1 1 calc R
C9 C 0.24970(18) -0.07772(19) 0.4562(3) 0.0584(7) Uani 1 1 d .
H9A H 0.2001 -0.0940 0.5392 0.070 Uiso 1 1 calc R
C10 C 0.28823(18) -0.12860(15) 0.3356(4) 0.0585(7) Uani 1 1 d .
H10A H 0.2650 -0.1796 0.3366 0.070 Uiso 1 1 calc R
C11 C 0.36181(16) -0.10604(13) 0.2104(3) 0.0440(6) Uani 1 1 d .
H11A H 0.3876 -0.1415 0.1271 0.053 Uiso 1 1 calc R
C12 C 0.45997(14) 0.07726(11) -0.0810(3) 0.0319(5) Uani 1 1 d .
C13 C 0.53048(16) 0.10407(13) -0.2060(3) 0.0475(6) Uani 1 1 d .
H13A H 0.5977 0.0844 -0.2075 0.057 Uiso 1 1 calc R
C14 C 0.5014(2) 0.16011(12) -0.3291(3) 0.0525(5) Uani 1 1 d .
H14A H 0.5494 0.1784 -0.4125 0.063 Uiso 1 1 calc R
C15 C 0.4037(2) 0.18835(13) -0.3285(4) 0.0552(6) Uani 1 1 d .
H15A H 0.3841 0.2257 -0.4124 0.066 Uiso 1 1 calc R
C16 C 0.33291(19) 0.16180(16) -0.2035(4) 0.0667(8) Uani 1 1 d .
H16A H 0.2659 0.1820 -0.2026 0.080 Uiso 1 1 calc R
C17 C 0.36000(18) 0.10589(14) -0.0801(4) 0.0535(6) Uani 1 1 d .
H17A H 0.3116 0.0876 0.0027 0.064 Uiso 1 1 calc R
O5 O 0.19232(18) 0.18358(13) 0.2184(3) 0.0769(6) Uani 1 1 d .
H5C H 0.168(3) 0.186(2) 0.323(6) 0.115 Uiso 1 1 d .
H5D H 0.229(3) 0.221(2) 0.217(6) 0.115 Uiso 1 1 d .

loop_
_atom_site_aniso_label
_atom_site_aniso_U_11
_atom_site_aniso_U_22
_atom_site_aniso_U_33
_atom_site_aniso_U_23
_atom_site_aniso_U_13
_atom_site_aniso_U_12
Fe1 0.0478(2) 0.0317(2) 0.02254(19) 0.000 0.000 0.0027(2)
O1 0.0849(11) 0.0316(8) 0.0337(8) 0.0028(7) -0.0102(8) 0.0044(7)
C1 0.0494(12) 0.0407(12) 0.0377(13) 0.0091(11) 0.0005(11) 0.0005(10)
O2 0.1062(15) 0.0474(11) 0.0550(12) 0.0167(9) -0.0181(10) 0.0101(10)
C2 0.0562(15) 0.0304(10) 0.0557(14) -0.0016(10) 0.0016(12) 0.0048(10)
C3 0.0482(12) 0.0403(12) 0.0338(12) -0.0096(10) 0.0000(9) -0.0024(10)
C4 0.0480(13) 0.0495(10) 0.0336(12) 0.0004(10) -0.0013(10) -0.0032(12)
O3 0.0430(8) 0.0455(8) 0.0459(10) -0.0005(8) 0.0120(7) 0.0028(7)
O4 0.0519(9) 0.0638(12) 0.0681(13) -0.0007(10) 0.0066(8) -0.0199(9)
N1 0.0362(10) 0.0452(10) 0.0280(9) -0.0054(7) 0.0002(8) 0.0026(9)
C5 0.0497(15) 0.0600(12) 0.0235(10) -0.0040(9) -0.0031(10) 0.0017(12)
P1 0.0308(3) 0.0307(3) 0.0329(4) 0.000 0.000 -0.0006(4)
C6 0.0340(10) 0.0405(12) 0.0317(12) 0.0032(9) 0.0005(9) 0.0001(9)
C7 0.0663(15) 0.0533(16) 0.0581(16) -0.0154(13) 0.0204(14) -0.0135(12)
C8 0.0629(14) 0.0828(18) 0.0467(14) -0.0207(19) 0.0153(11) -0.002(2)
C9 0.0420(14) 0.094(2) 0.0394(15) 0.0189(15) 0.0057(11) -0.0068(14)
C10 0.0545(15) 0.0523(15) 0.0687(18) 0.0124(15) 0.0112(14) -0.0103(12)
C11 0.0427(12) 0.0392(12) 0.0501(14) 0.0034(11) 0.0089(11) 0.0013(10)
C12 0.0332(10) 0.0301(10) 0.0326(11) -0.0021(9) -0.0018(9) 0.0009(9)
C13 0.0406(13) 0.0536(14) 0.0482(14) 0.0093(12) 0.0101(10) 0.0108(10)
C14 0.0647(14) 0.0493(12) 0.0436(12) 0.0084(10) 0.0161(16) 0.0040(14)
C15 0.0743(17) 0.0401(13) 0.0511(16) 0.0064(12) -0.0103(14) 0.0104(13)
C16 0.0451(14) 0.0686(18) 0.086(2) 0.0242(16) -0.0030(14) 0.0198(13)
C17 0.0362(12) 0.0551(15) 0.0692(17) 0.0161(14) 0.0064(12) 0.0069(11)
O5 0.0862(15) 0.0726(14) 0.0719(15) -0.0156(12) 0.0138(11) -0.0130(11)

loop_
_atom_type_symbol
_atom_type_description
_atom_type_scat_dispersion_real
_atom_type_scat_dispersion_imag
_atom_type_scat_source
C C 0.0033 0.0016 'International Tables Vol C Tables 4.2.6.8 and 6.1.1.4'
H H 0.0000 0.0000 'International Tables Vol C Tables 4.2.6.8 and 6.1.1.4'
N N 0.0061 0.0033 'International Tables Vol C Tables 4.2.6.8 and 6.1.1.4'
O O 0.0106 0.0060 'International Tables Vol C Tables 4.2.6.8 and 6.1.1.4'
P P 0.1023 0.0942 'International Tables Vol C Tables 4.2.6.8 and 6.1.1.4'
Fe Fe 0.3463 0.8444 'International Tables Vol C Tables 4.2.6.8 and 6.1.1.4'

loop_
_geom_angle_atom_site_label_1
_geom_angle_atom_site_label_2
_geom_angle_atom_site_label_3
_geom_angle
_geom_angle_site_symmetry_1
_geom_angle_site_symmetry_3
O1 Fe1 O1 103.33(9) 2_665 .
O1 Fe1 O3 93.71(6) 2_665 .
O1 Fe1 O3 93.18(6) . .
O1 Fe1 O3 93.18(6) 2_665 2_665
O1 Fe1 O3 93.71(6) . 2_665
O3 Fe1 O3 168.87(9) . 2_665
O1 Fe1 N1 165.85(7) 2_665 .
O1 Fe1 N1 88.25(6) . .
O3 Fe1 N1 77.33(6) . .
O3 Fe1 N1 94.16(6) 2_665 .
O1 Fe1 N1 88.25(6) 2_665 2_665
O1 Fe1 N1 165.85(7) . 2_665
O3 Fe1 N1 94.16(6) . 2_665
O3 Fe1 N1 77.33(6) 2_665 2_665
N1 Fe1 N1 81.60(9) . 2_665
C1 O1 Fe1 133.74(16) . .
O2 C1 O1 122.5(2) . .
O2 C1 C2 118.11(19) . .
O1 C1 C2 119.36(19) . .
C1 C2 C3 118.17(17) . .
C1 C2 H2A 107.8 . .
C3 C2 H2A 107.8 . .
C1 C2 H2B 107.8 . .
C3 C2 H2B 107.8 . .
H2A C2 H2B 107.1 . .
N1 C3 C2 110.26(17) . .
N1 C3 C4 108.62(17) . .
C2 C3 C4 109.55(19) . .
N1 C3 H3A 109.5 . .
C2 C3 H3A 109.5 . .
C4 C3 H3A 109.5 . .
O4 C4 O3 125.3(2) . .
O4 C4 C3 119.3(2) . .
O3 C4 C3 115.3(2) . .
C4 O3 Fe1 114.32(14) . .
C3 N1 C5 115.14(17) . .
C3 N1 Fe1 102.59(12) . .
C5 N1 Fe1 107.72(13) . .
C3 N1 H1 107.9(18) . .
C5 N1 H1 107.3(18) . .
Fe1 N1 H1 116.4(17) . .
N1 C5 C5 109.19(15) . 2_665
N1 C5 H5A 109.8 . .
C5 C5 H5A 109.8 2_665 .
N1 C5 H5B 109.8 . .
C5 C5 H5B 109.8 2_665 .
H5A C5 H5B 108.3 . .
C6 P1 C6 106.17(14) 2_655 .
C6 P1 C12 110.99(9) 2_655 .
C6 P1 C12 111.58(9) . .
C6 P1 C12 111.58(9) 2_655 2_655
C6 P1 C12 110.99(9) . 2_655
C12 P1 C12 105.63(13) . 2_655
C11 C6 C7 119.3(2) . .
C11 C6 P1 121.34(16) . .
C7 C6 P1 119.15(16) . .
C8 C7 C6 120.2(2) . .
C8 C7 H7A 119.9 . .
C6 C7 H7A 119.9 . .
C9 C8 C7 119.7(3) . .
C9 C8 H8A 120.1 . .
C7 C8 H8A 120.1 . .
C10 C9 C8 120.5(2) . .
C10 C9 H9A 119.7 . .
C8 C9 H9A 119.7 . .
C9 C10 C11 121.0(2) . .
C9 C10 H10A 119.5 . .
C11 C10 H10A 119.5 . .
C6 C11 C10 119.3(2) . .
C6 C11 H11A 120.4 . .
C10 C11 H11A 120.4 . .
C13 C12 C17 119.88(19) . .
C13 C12 P1 117.82(15) . .
C17 C12 P1 122.12(16) . .
C12 C13 C14 120.1(2) . .
C12 C13 H13A 120.0 . .
C14 C13 H13A 120.0 . .
C15 C14 C13 120.2(2) . .
C15 C14 H14A 119.9 . .
C13 C14 H14A 119.9 . .
C14 C15 C16 119.9(2) . .
C14 C15 H15A 120.0 . .
C16 C15 H15A 120.0 . .
C17 C16 C15 120.9(2) . .
C17 C16 H16A 119.6 . .
C15 C16 H16A 119.6 . .
C16 C17 C12 119.0(2) . .
C16 C17 H17A 120.5 . .
C12 C17 H17A 120.5 . .
H5C O5 H5D 101(4) . .

loop_
_geom_bond_atom_site_label_1
_geom_bond_atom_site_label_2
_geom_bond_distance
_geom_bond_site_symmetry_2
Fe1 O1 1.9442(14) 2_665
Fe1 O1 1.9442(14) .
Fe1 O3 2.0043(14) .
Fe1 O3 2.0043(14) 2_665
Fe1 N1 2.1467(17) .
Fe1 N1 2.1467(17) 2_665
O1 C1 1.288(3) .
C1 O2 1.211(2) .
C1 C2 1.518(3) .
C2 C3 1.522(3) .
C2 H2A 0.9700 .
C2 H2B 0.9700 .
C3 N1 1.474(3) .
C3 C4 1.534(3) .
C3 H3A 0.9800 .
C4 O4 1.226(3) .
C4 O3 1.289(3) .
N1 C5 1.482(3) .
N1 H1 0.83(2) .
C5 C5 1.502(4) 2_665
C5 H5A 0.9700 .
C5 H5B 0.9700 .
P1 C6 1.792(2) 2_655
P1 C6 1.792(2) .
P1 C12 1.793(2) .
P1 C12 1.793(2) 2_655
C6 C11 1.376(3) .
C6 C7 1.388(3) .
C7 C8 1.375(3) .
C7 H7A 0.9300 .
C8 C9 1.365(4) .
C8 H8A 0.9300 .
C9 C10 1.348(4) .
C9 H9A 0.9300 .
C10 C11 1.383(3) .
C10 H10A 0.9300 .
C11 H11A 0.9300 .
C12 C13 1.378(3) .
C12 C17 1.379(3) .
C13 C14 1.381(3) .
C13 H13A 0.9300 .
C14 C15 1.349(4) .
C14 H14A 0.9300 .
C15 C16 1.379(4) .
C15 H15A 0.9300 .
C16 C17 1.374(3) .
C16 H16A 0.9300 .
C17 H17A 0.9300 .
O5 H5C 0.84(4) .
O5 H5D 0.80(4) .

loop_
_geom_hbond_atom_site_label_D
_geom_hbond_atom_site_label_H
_geom_hbond_atom_site_label_A
_geom_hbond_distance_DH
_geom_hbond_distance_HA
_geom_hbond_distance_DA
_geom_hbond_angle_DHA
_geom_hbond_site_symmetry_A
O5 H5D O4 0.80(4) 2.24(4) 2.991(3) 156(4) .
N1 H1 O5 0.83(2) 2.38(2) 3.117(3) 149(2) 3
O5 H5C O2 0.84(4) 2.05(4) 2.883(3) 173(4) 3_456
C9 H9A O3 0.93 2.60 3.322(3) 134.3 4_546
C14 H14A O2 0.93 2.51 3.255(3) 137.5 1_554
C5 H5B O1 0.97 2.63 3.521(3) 153.3 1_554
